data_8101320
loop_
_publ_author_name
'Mormann, Thomas J.'
'Jeitschko, Wolfgang'

_publ_section_title
;
Crystal structure of trimercury(II) dihydrogenhexaoxoiodate(VII), 
Hg~3~(H~2~IO~6~)~2~
;
_journal_issue 3
_journal_name_full 'Zeitschrift f\"ur Kristallographie - New Crystal Structures'
_journal_page_first 315
_journal_page_last 316
_journal_volume 215
_journal_year 2000
_chemical_formula_sum 'H4 Hg3 I2 O12'
_chemical_formula_weight 1051.60
_space_group_IT_number 14
_symmetry_cell_setting monoclinic
_symmetry_space_group_name_Hall '-P 2ybc'
_symmetry_space_group_name_H-M 'P 1 21/c 1'
_cell_angle_alpha 90.00
_cell_angle_beta 90.884(7)
_cell_angle_gamma 90.00
_cell_formula_units_Z 4
_cell_length_a 8.5429(7)
_cell_length_b 12.2051(8)
_cell_length_c 9.3549(8)
_cell_measurement_temperature 293(2)
_cell_volume 975.29(13)
_diffrn_ambient_temperature 293(2)
_exptl_crystal_density_diffrn 7.162
_cod_original_sg_symbol_H-M 'P 21/c'
_cod_database_code 8101320

loop_
_symmetry_equiv_pos_as_xyz
'x, y, z'
'-x, y+1/2, -z+1/2'
'-x, -y, -z'
'x, -y-1/2, z-1/2'

loop_
_atom_site_label
_atom_site_type_symbol
_atom_site_fract_x
_atom_site_fract_y
_atom_site_fract_z
_atom_site_U_iso_or_equiv
_atom_site_adp_type
_atom_site_occupancy
_atom_site_symmetry_multiplicity
_atom_site_Wyckoff_symbol
_atom_site_calc_flag
_atom_site_refinement_flags
_atom_site_disorder_assembly
_atom_site_disorder_group
Hg1 Hg 0.09328(6) 0.38917(4) 0.11612(6) 0.01616(12) Uani 1 4 e d S . .
Hg2 Hg 0.25345(6) 0.01318(5) 0.01070(6) 0.02110(13) Uani 1 4 e d S . .
Hg3 Hg 0.59364(6) 0.10725(4) 0.37132(6) 0.01648(12) Uani 1 4 e d S . .
I1 I 0.01796(9) 0.63435(6) 0.26543(8) 0.00887(15) Uani 1 4 e d S . .
I2 I 0.48277(8) 0.36072(7) 0.25745(8) 0.00838(15) Uani 1 4 e d S . .
O1 O 0.0470(11) 0.0065(8) 0.1572(10) 0.018(2) Uiso 1 4 e d S . .
O2 O 0.0677(10) 0.2178(8) 0.0868(9) 0.0139(19) Uiso 1 4 e d S . .
O3 O 0.0794(12) 0.7716(9) 0.1786(11) 0.020(2) Uiso 1 4 e d S . .
H3 H 0.05(2) 0.755(13) 0.107(18) 0.030 Uiso 1 4 e d S . .
O4 O 0.1005(10) 0.5625(8) 0.1046(9) 0.0130(18) Uiso 1 4 e d S . .
O5 O 0.1752(11) 0.1452(9) 0.3456(10) 0.018(2) Uiso 1 4 e d S . .
H5 H 0.276(18) 0.144(13) 0.315(16) 0.027 Uiso 1 4 e d S . .
O6 O 0.2133(9) 0.6311(7) 0.3526(9) 0.0121(18) Uiso 1 4 e d S . .
O7 O 0.2855(9) 0.3528(7) 0.3398(9) 0.0098(16) Uiso 1 4 e d S . .
O8 O 0.3976(10) 0.4363(8) 0.0983(9) 0.0113(17) Uiso 1 4 e d S . .
O9 O 0.4299(11) 0.2259(8) 0.1610(10) 0.017(2) Uiso 1 4 e d S . .
H9 H 0.495(19) 0.217(15) 0.110(16) 0.025 Uiso 1 4 e d S . .
O10 O 0.5299(10) 0.4915(8) 0.3498(9) 0.0138(18) Uiso 1 4 e d S . .
O11 O 0.5758(11) 0.2755(8) 0.4046(10) 0.0153(19) Uiso 1 4 e d S . .
O12 O 0.6769(11) 0.3630(9) 0.1544(10) 0.017(2) Uiso 1 4 e d S . .
H12 H 0.710(18) 0.362(14) 0.213(16) 0.025 Uiso 1 4 e d S . .

loop_
_atom_site_aniso_label
_atom_site_aniso_U_11
_atom_site_aniso_U_22
_atom_site_aniso_U_33
_atom_site_aniso_U_23
_atom_site_aniso_U_13
_atom_site_aniso_U_12
Hg1 0.0213(3) 0.0076(2) 0.0195(2) 0.0010(2) -0.0031(2) -0.00190(19)
Hg2 0.0158(2) 0.0312(3) 0.0164(2) 0.0009(2) 0.00265(19) -0.0012(2)
Hg3 0.0219(3) 0.0064(2) 0.0212(3) 0.0002(2) 0.0049(2) 0.00202(19)
I1 0.0098(3) 0.0057(4) 0.0111(3) -0.0016(3) 0.0017(3) 0.0008(3)
I2 0.0086(3) 0.0050(3) 0.0116(3) 0.0008(3) 0.0021(3) 0.0001(3)

loop_
_geom_bond_atom_site_label_1
_geom_bond_atom_site_label_2
_geom_bond_distance
_geom_bond_site_symmetry_2
_geom_bond_publ_flag
Hg1 O4 2.119(9) . ?
Hg1 O2 2.120(9) . ?
Hg1 O5 2.669(10) 4_565 ?
Hg1 O8 2.671(8) . ?
Hg1 O7 2.677(8) . ?
Hg1 O4 2.692(8) 3_565 ?
Hg1 O3 2.830(11) 2_545 ?
Hg1 O1 2.839(10) 2 ?
Hg1 I1 3.3686(10) . ?
Hg1 I1 3.4403(10) 2_545 ?
Hg1 O9 3.519(10) . ?
Hg1 I2 3.5783(9) . ?
Hg1 O12 3.595(10) 1_455 ?
Hg1 O3 3.674(10) 3_565 ?
Hg1 I1 3.6907(10) 3_565 ?
Hg1 O5 3.731(10) . ?
Hg1 Hg3 3.7739(7) 2_655 ?
Hg1 Hg1 3.8043(10) 3_565 ?
Hg1 O6 3.820(9) . ?
Hg1 O5 3.896(10) 2 ?
Hg1 Hg2 4.0942(8) 4_566 ?
Hg1 O6 4.109(9) 2_545 ?
Hg1 O7 4.270(9) 4_565 ?
Hg1 O12 4.423(10) 3_665 ?
Hg1 O10 4.472(8) . ?
Hg2 O1 2.252(10) . ?
Hg2 O10 2.263(8) 2_645 ?
Hg2 O7 2.306(9) 4_565 ?
Hg2 O6 2.322(9) 4_565 ?
Hg2 O10 2.821(9) 4_565 ?
Hg2 O1 2.999(9) 3 ?
Hg2 O2 3.049(9) . ?
Hg2 O9 3.305(10) . ?
Hg2 O11 3.337(10) 2_645 ?
Hg2 I2 3.4587(10) 4_565 ?
Hg2 I1 3.4783(10) 2_545 ?
Hg2 I1 3.5230(10) 4_565 ?
Hg2 O5 3.594(10) . ?
Hg2 I2 3.6186(10) 2_645 ?
Hg2 O12 3.670(10) 2_645 ?
Hg2 O3 3.667(10) 1_545 ?
Hg2 O11 3.912(10) 4_565 ?
Hg2 O2 4.029(9) 3 ?
Hg2 Hg1 4.0942(8) 4_565 ?
Hg2 Hg3 4.0966(8) 3_655 ?
Hg2 O4 4.104(9) 4_565 ?
Hg2 O8 4.115(8) 4_565 ?
Hg2 Hg2 4.2326(12) 3_655 ?
Hg2 O3 4.239(10) 3_565 ?
Hg2 O9 4.306(10) 3_655 ?
Hg3 O11 2.083(10) . ?
Hg3 O8 2.107(9) 2_645 ?
Hg3 O4 2.675(8) 2_645 ?
Hg3 O6 2.702(9) 2_645 ?
Hg3 O10 2.706(9) 2_645 ?
Hg3 O12 2.756(9) 4_566 ?
Hg3 O8 2.775(9) 4_566 ?
Hg3 O9 2.800(9) . ?
Hg3 I2 3.3023(10) 2_645 ?
Hg3 I2 3.4018(10) . ?
Hg3 O3 3.476(10) 2_645 ?
Hg3 I1 3.5898(10) 2_645 ?
Hg3 O5 3.609(9) . ?
Hg3 O9 3.683(10) 4_566 ?
Hg3 I2 3.7687(10) 4_566 ?
Hg3 O12 3.778(10) 2_645 ?
Hg3 Hg1 3.7739(7) 2_645 ?
Hg3 O12 3.796(11) . ?
Hg3 O7 3.830(9) 2_645 ?
Hg3 Hg3 3.9151(11) 3_656 ?
Hg3 O7 3.997(8) . ?
Hg3 Hg2 4.0967(8) 3_655 ?
Hg3 O6 4.411(9) 3_666 ?
Hg3 O5 4.499(10) 3_656 ?
Hg3 O1 4.557(10) 1_655 ?
I1 O1 1.810(10) 2 ?
I1 O6 1.846(8) . ?
I1 O2 1.875(9) 2 ?
I1 O4 1.887(9) . ?
I1 O3 1.937(11) . ?
I1 O5 1.941(9) 2 ?
I1 Hg1 3.4404(10) 2 ?
I1 Hg2 3.4783(10) 2 ?
I1 Hg2 3.5231(10) 4_566 ?
I1 Hg3 3.5898(10) 2_655 ?
I1 Hg1 3.6907(10) 3_565 ?
I1 O2 3.818(9) 3_565 ?
I1 O7 3.837(8) 2 ?
I1 O12 3.884(10) 2_655 ?
I1 O1 4.053(9) 4_566 ?
I1 O9 4.055(10) 2 ?
I1 O3 4.059(10) 4_576 ?
I1 O7 4.179(9) . ?
I1 O11 4.209(10) 2_655 ?
I1 O4 4.321(9) 3_565 ?
I1 O8 4.355(9) . ?
I1 O12 4.521(10) 1_455 ?
I1 O3 4.537(11) 2_545 ?
I1 O7 4.548(8) 3_566 ?
I2 O10 1.856(9) . ?
I2 O7 1.866(8) . ?
I2 O8 1.888(8) . ?
I2 O11 1.890(9) . ?
I2 O12 1.931(10) . ?
I2 O9 1.927(10) . ?
I2 Hg3 3.3023(10) 2_655 ?
I2 Hg2 3.4587(10) 4_566 ?
I2 Hg2 3.6186(10) 2_655 ?
I2 Hg3 3.7687(10) 4_565 ?
I2 O11 3.791(9) 4_565 ?
I2 O5 3.817(10) . ?
I2 O3 3.933(10) 2_645 ?
I2 O9 3.953(10) 4_566 ?
I2 O6 3.967(9) 2_645 ?
I2 O10 4.096(9) 3_666 ?
I2 O6 4.129(9) . ?
I2 O2 4.241(9) . ?
I2 O8 4.285(9) 3_665 ?
I2 O4 4.316(9) . ?
I2 O6 4.446(8) 3_666 ?
I2 O1 4.454(9) 2_655 ?
I2 O9 4.581(10) 2_655 ?
O1 I1 1.810(10) 2_545 ?
O1 O4 2.665(13) 2_545 ?
O1 O5 2.666(13) . ?
O1 O2 2.668(14) . ?
O1 O6 2.694(12) 2_545 ?
O1 Hg1 2.839(10) 2_545 ?
O1 O3 2.888(14) 1_545 ?
O1 Hg2 2.999(9) 3 ?
O1 O1 3.042(18) 3 ?
O1 O12 3.407(13) 2_645 ?
O1 O7 3.405(13) 2_545 ?
O1 O6 3.618(13) 4_565 ?
O1 O10 3.620(12) 2_645 ?
O1 O2 3.688(13) 3 ?
O1 O3 3.747(14) 2_545 ?
O1 O7 4.013(13) 4_565 ?
O1 I1 4.053(9) 4_565 ?
O1 O9 4.226(14) . ?
O1 O3 4.274(14) 3_565 ?
O1 O4 4.287(12) 4_566 ?
O1 O11 4.327(14) 2_645 ?
O1 O2 4.380(14) 2_545 ?
O1 I2 4.454(9) 2_645 ?
O1 Hg1 4.489(9) 4_566 ?
O2 I1 1.875(9) 2_545 ?
O2 O3 2.629(14) 2_545 ?
O2 O6 2.692(12) 2_545 ?
O2 O5 2.724(12) . ?
O2 O3 2.769(12) 3_565 ?
O2 O5 2.966(13) 4_565 ?
O2 O7 3.111(12) 4_565 ?
O2 O9 3.162(12) . ?
O2 O7 3.412(12) . ?
O2 O4 3.519(13) 3_565 ?
O2 O1 3.688(13) 3 ?
O2 O4 3.758(12) 2_545 ?
O2 I1 3.818(9) 3_565 ?
O2 O12 3.841(13) 1_455 ?
O2 O8 3.880(13) . ?
O2 Hg2 4.029(9) 3 ?
O2 O4 4.220(13) . ?
O2 O1 4.380(14) 2 ?
O2 O10 4.442(13) 2_645 ?
O2 O11 4.512(12) 4_465 ?
O2 Hg1 4.601(9) 4_565 ?
O3 O6 2.615(13) . ?
O3 O2 2.629(14) 2 ?
O3 O4 2.651(14) . ?
O3 O5 2.673(14) 2 ?
O3 O2 2.769(12) 3_565 ?
O3 O12 2.814(13) 2_655 ?
O3 Hg1 2.830(10) 2 ?
O3 O1 2.888(14) 1_565 ?
O3 O11 3.059(13) 2_655 ?
O3 O7 3.273(12) 2 ?
O3 Hg3 3.476(10) 2_655 ?
O3 O6 3.483(13) 4_575 ?
O3 Hg2 3.667(10) 1_565 ?
O3 Hg1 3.674(10) 3_565 ?
O3 O1 3.747(14) 2 ?
O3 I2 3.933(10) 2_655 ?
O3 I1 4.059(10) 4_575 ?
O3 O12 4.116(14) 3_665 ?
O3 Hg2 4.239(10) 3_565 ?
O3 O1 4.274(14) 3_565 ?
O3 O10 4.295(14) 2_655 ?
O3 O4 4.379(14) 2 ?
O3 O9 4.466(14) 2_655 ?
O3 O4 4.471(14) 4_576 ?
O4 O5 2.611(13) 2 ?
O4 O6 2.635(12) . ?
O4 O1 2.666(13) 2 ?
O4 Hg3 2.675(8) 2_655 ?
O4 Hg1 2.692(8) 3_565 ?
O4 O8 2.971(11) . ?
O4 O4 3.001(17) 3_565 ?
O4 O12 3.234(14) 3_665 ?
O4 O2 3.519(13) 3_565 ?
O4 O5 3.571(14) 4_565 ?
O4 O7 3.712(12) . ?
O4 O2 3.758(12) 2 ?
O4 O11 3.797(13) 2_655 ?
O4 Hg2 4.104(9) 4_566 ?
O4 O1 4.287(12) 4_565 ?
O4 I1 4.321(9) 3_565 ?
O4 O10 4.383(12) . ?
O4 O3 4.379(14) 2_545 ?
O4 O12 4.392(13) 1_455 ?
O4 O3 4.471(14) 4_575 ?
O5 I1 1.941(9) 2_545 ?
O5 O4 2.611(13) 2_545 ?
O5 Hg1 2.669(10) 4_566 ?
O5 O3 2.673(14) 2_545 ?
O5 O7 2.705(14) . ?
O5 O2 2.966(13) 4_566 ?
O5 O9 2.967(14) . ?
O5 O8 3.170(12) 4_566 ?
O5 O4 3.571(14) 4_566 ?
O5 O10 3.653(14) 2_645 ?
O5 O12 3.668(14) 2_645 ?
O5 O6 3.780(12) 2_545 ?
O5 O11 3.806(13) . ?
O5 Hg1 3.896(10) 2_545 ?
O5 O9 3.965(13) 4_566 ?
O5 O8 4.476(13) 2_645 ?
O5 Hg2 4.493(10) 4_566 ?
O5 Hg3 4.499(10) 3_656 ?
O5 I2 4.630(9) 4_566 ?
O6 Hg2 2.322(9) 4_566 ?
O6 O2 2.692(12) 2 ?
O6 O1 2.694(13) 2 ?
O6 Hg3 2.702(9) 2_655 ?
O6 O12 2.982(14) 2_655 ?
O6 O11 3.095(12) 3_666 ?
O6 O10 3.198(12) . ?
O6 O9 3.265(13) 2_655 ?
O6 O7 3.455(12) . ?
O6 O3 3.483(13) 4_576 ?
O6 O11 3.503(13) 2_655 ?
O6 O1 3.618(13) 4_566 ?
O6 O8 3.730(13) . ?
O6 O5 3.780(12) 2 ?
O6 O10 3.823(12) 3_666 ?
O6 I2 3.967(9) 2_655 ?
O6 Hg1 4.109(9) 2 ?
O6 Hg3 4.411(9) 3_666 ?
O6 Hg2 4.446(8) 2 ?
O6 I2 4.446(8) 3_666 ?
O7 Hg2 2.306(9) 4_566 ?
O7 O9 2.605(13) . ?
O7 O8 2.669(12) . ?
O7 O10 2.688(12) . ?
O7 O11 2.713(12) . ?
O7 O2 3.111(12) 4_566 ?
O7 O3 3.273(12) 2_545 ?
O7 O9 3.370(13) 4_566 ?
O7 O1 3.405(13) 2 ?
O7 O12 3.792(12) . ?
O7 O10 3.793(12) 3_666 ?
O7 Hg3 3.830(9) 2_655 ?
O7 I1 3.837(8) 2_545 ?
O7 O1 4.013(13) 4_566 ?
O7 Hg1 4.270(9) 4_566 ?
O7 O8 4.376(12) 4_566 ?
O7 I1 4.548(8) 3_566 ?
O8 Hg3 2.107(9) 2_655 ?
O8 O12 2.594(13) . ?
O8 O9 2.648(13) . ?
O8 O10 2.681(12) . ?
O8 Hg3 2.775(9) 4_565 ?
O8 O8 2.993(18) 3_665 ?
O8 O5 3.170(12) 4_565 ?
O8 O12 3.457(13) 3_665 ?
O8 O11 3.517(13) 4_565 ?
O8 O11 3.774(12) . ?
O8 Hg2 4.115(8) 4_566 ?
O8 O11 4.147(14) 2_655 ?
O8 I2 4.285(9) 3_665 ?
O8 O10 4.337(12) 3_665 ?
O8 O7 4.376(12) 4_565 ?
O8 O9 4.431(13) 2_655 ?
O8 O5 4.476(13) 2_655 ?
O8 O1 4.546(13) 2 ?
O9 O11 2.650(13) . ?
O9 O12 2.695(13) . ?
O9 O11 2.721(14) 4_565 ?
O9 O10 2.883(14) 2_645 ?
O9 O6 3.265(13) 2_645 ?
O9 O7 3.370(13) 4_565 ?
O9 Hg3 3.683(10) 4_565 ?
O9 O10 3.784(13) . ?
O9 I2 3.953(10) 4_565 ?
O9 O5 3.965(13) 4_565 ?
O9 O10 4.040(13) 4_565 ?
O9 I1 4.055(10) 2_545 ?
O9 Hg2 4.306(10) 3_655 ?
O9 O8 4.431(13) 2_645 ?
O9 O3 4.466(14) 2_645 ?
O9 O8 4.556(13) 4_566 ?
O10 Hg2 2.263(8) 2_655 ?
O10 Hg3 2.706(9) 2_655 ?
O10 O11 2.713(14) . ?
O10 O12 2.729(14) . ?
O10 Hg2 2.821(9) 4_566 ?
O10 O10 2.871(17) 3_666 ?
O10 O9 2.883(14) 2_655 ?
O10 O1 3.620(12) 2_655 ?
O10 O5 3.653(14) 2_655 ?
O10 O11 3.774(13) 3_666 ?
O10 O7 3.793(12) 3_666 ?
O10 O6 3.823(12) 3_666 ?
O10 O9 4.040(13) 4_566 ?
O10 I2 4.096(9) 3_666 ?
O10 O11 4.293(13) 2_655 ?
O10 O3 4.295(14) 2_645 ?
O10 O8 4.337(12) 3_665 ?
O10 O2 4.442(13) 2_655 ?
O11 O9 2.721(14) 4_566 ?
O11 O12 2.725(14) . ?
O11 O12 3.001(13) 4_566 ?
O11 O3 3.059(13) 2_645 ?
O11 O6 3.095(12) 3_666 ?
O11 Hg2 3.337(10) 2_655 ?
O11 O6 3.503(13) 2_645 ?
O11 O8 3.517(13) 4_566 ?
O11 O10 3.774(13) 3_666 ?
O11 I2 3.791(9) 4_566 ?
O11 O4 3.797(13) 2_645 ?
O11 Hg2 3.912(10) 4_566 ?
O11 O8 4.146(14) 2_645 ?
O11 I1 4.209(10) 2_645 ?
O11 O10 4.293(13) 2_645 ?
O11 O1 4.327(14) 2_655 ?
O11 O2 4.512(12) 4_666 ?
O11 Hg3 4.595(9) 4_566 ?
O12 Hg3 2.756(9) 4_565 ?
O12 O3 2.814(13) 2_645 ?
O12 O6 2.982(14) 2_645 ?
O12 O11 3.001(13) 4_565 ?
O12 O4 3.234(14) 3_665 ?
O12 O1 3.407(13) 2_655 ?
O12 O8 3.457(13) 3_665 ?
O12 Hg1 3.595(10) 1_655 ?
O12 Hg2 3.670(10) 2_655 ?
O12 O5 3.668(14) 2_655 ?
O12 Hg3 3.777(10) 2_655 ?
O12 O2 3.841(13) 1_655 ?
O12 I1 3.884(10) 2_645 ?
O12 O3 4.116(14) 3_665 ?
O12 O4 4.392(13) 1_655 ?
O12 Hg1 4.423(10) 3_665 ?
O12 I1 4.521(10) 1_655 ?
O12 O6 4.693(13) 3_666 ?
